data_7126939
loop_
_publ_author_name
'Ramirez Y Medina, Isabel-Maria'
'Rohdenburg, Markus'
'Lork, Enno'
'Staubitz, Anne'

_publ_section_title
;
 Aggregation induced emission - emissive stannoles in the solid state.
;
_journal_issue 68
_journal_name_full 'Chemical communications (Cambridge, England)'
_journal_page_first 9775
_journal_page_last 9778
_journal_paper_doi 10.1039/d0cc04525j
_journal_volume 56
_journal_year 2020
_chemical_formula_moiety 'C38 H44 Br2 N2 S2 Sn'
_chemical_formula_sum 'C38 H44 Br2 N2 S2 Sn'
_chemical_formula_weight 871.38
_space_group_crystal_system monoclinic
_space_group_IT_number 15
_space_group_name_Hall '-I 2yc'
_space_group_name_H-M_alt 'I 1 2/c 1'
_atom_sites_solution_hydrogens geom
_atom_sites_solution_primary dual
_audit_creation_date 2020-02-18
_audit_creation_method
;
FinalCif by Daniel Kratzert, Freiburg 2019,
https://github.com/dkratzert/FinalCif
;
_audit_update_record
;
2020-04-23 deposited with the CCDC.	2020-07-16 downloaded from the CCDC.
;
_cell_angle_alpha 90
_cell_angle_beta 112.803(13)
_cell_angle_gamma 90
_cell_formula_units_Z 4
_cell_length_a 18.204(3)
_cell_length_b 9.6686(13)
_cell_length_c 22.537(3)
_cell_measurement_reflns_used 9939
_cell_measurement_temperature 100.0
_cell_measurement_theta_max 28.33
_cell_measurement_theta_min 2.42
_cell_volume 3656.7(10)
_computing_cell_refinement 'SAINT V8.40A Bruker-AXS, Madison WI'
_computing_data_collection 'Bruker APEX3 Bruker-AXS, Madison WI'
_computing_data_reduction 'SAINT V8.40A Bruker-AXS, Madison WI'
_computing_molecular_graphics 'Olex2 1.3 (Dolomanov et al., 2009)'
_computing_publication_material 'Olex2 1.3 (Dolomanov et al., 2009)'
_computing_structure_refinement 'SHELXL-2018/3 (Sheldrick, 2018)'
_computing_structure_solution 'SHELXT 2014/5 Bruker-AXS, Madison WI'
_diffrn_ambient_temperature 100.0
_diffrn_detector CMOS
_diffrn_detector_area_resol_mean 10.42
_diffrn_detector_type 'Bruker PHOTON 100'
_diffrn_measured_fraction_theta_full 1.000
_diffrn_measured_fraction_theta_max 0.995
_diffrn_measurement_device 'three-circle diffractometer'
_diffrn_measurement_device_type 'Bruker D8 VENTURE'
_diffrn_measurement_method '\w and \f scans'
_diffrn_measurement_specimen_support 'MiTeGen micromount'
_diffrn_radiation_monochromator 'mirror optics'
_diffrn_radiation_probe x-ray
_diffrn_radiation_type MoK\a
_diffrn_radiation_wavelength 0.71073
_diffrn_reflns_av_R_equivalents 0.0498
_diffrn_reflns_av_unetI/netI 0.0324
_diffrn_reflns_Laue_measured_fraction_full 1.000
_diffrn_reflns_Laue_measured_fraction_max 0.995
_diffrn_reflns_limit_h_max 24
_diffrn_reflns_limit_h_min -24
_diffrn_reflns_limit_k_max 11
_diffrn_reflns_limit_k_min -12
_diffrn_reflns_limit_l_max 30
_diffrn_reflns_limit_l_min -29
_diffrn_reflns_number 33375
_diffrn_reflns_point_group_measured_fraction_full 1.000
_diffrn_reflns_point_group_measured_fraction_max 0.995
_diffrn_reflns_theta_full 25.242
_diffrn_reflns_theta_max 28.389
_diffrn_reflns_theta_min 2.323
_diffrn_source 'microfocus sealed X-ray tube'
_diffrn_source_current 1.0
_diffrn_source_power 0.05
_diffrn_source_type 'Incoatec I\ms'
_diffrn_source_voltage 50.0
_diffrn_standards_number 0
_exptl_absorpt_coefficient_mu 3.028
_exptl_absorpt_correction_T_max 0.7457
_exptl_absorpt_correction_T_min 0.5506
_exptl_absorpt_correction_type multi-scan
_exptl_absorpt_process_details
;
SADABS-2016/2 (Bruker,2016/2) was used for absorption correction.
wR2(int) was 0.1205 before and 0.0556 after correction.
The Ratio of minimum to maximum transmission is 0.7384.
The \l/2 correction factor is Not present.
;
_exptl_crystal_colour yellow
_exptl_crystal_colour_primary yellow
_exptl_crystal_density_diffrn 1.583
_exptl_crystal_description block
_exptl_crystal_F_000 1752
_exptl_crystal_size_max 0.3
_exptl_crystal_size_mid 0.2
_exptl_crystal_size_min 0.2
_refine_diff_density_max 0.825
_refine_diff_density_min -0.509
_refine_diff_density_rms 0.093
_refine_ls_extinction_method none
_refine_ls_goodness_of_fit_ref 1.067
_refine_ls_hydrogen_treatment constr
_refine_ls_matrix_type full
_refine_ls_number_parameters 205
_refine_ls_number_reflns 4575
_refine_ls_number_restraints 0
_refine_ls_restrained_S_all 1.067
_refine_ls_R_factor_all 0.0432
_refine_ls_R_factor_gt 0.0267
_refine_ls_shift/su_max 0.001
_refine_ls_shift/su_mean 0.000
_refine_ls_structure_factor_coef Fsqd
_refine_ls_weighting_details 'w=1/[\s^2^(Fo^2^)+(0.0130P)^2^+6.7911P] where P=(Fo^2^+2Fc^2^)/3'
_refine_ls_weighting_scheme calc
_refine_ls_wR_factor_gt 0.0457
_refine_ls_wR_factor_ref 0.0505
_reflns_Friedel_coverage 0.000
_reflns_number_gt 3752
_reflns_number_total 4575
_reflns_threshold_expression 'I > 2\s(I)'
_cod_data_source_file d0cc04525j2.cif
_cod_data_source_block ramirezi190812_0m
_cod_depositor_comments 'Adding full bibliography for 7126937--7126940.cif.'
_cod_original_cell_volume 3656.6(10)
_cod_database_code 7126939
_shelx_shelxl_version_number 2018/3
_shelx_space_group_comment
;
The symmetry employed for this shelxl refinement is uniquely defined
by the following loop, which should always be used as a source of
symmetry information in preference to the above space-group names.
They are only intended as comments.
;
_olex2_diffrn_ambient_temperature_device 'Oxford Cryostream 700'
_olex2_refinement_description
;
1. Fixed Uiso
 At 1.2 times of:
  All C(H) groups, All C(H,H) groups
 At 1.5 times of:
  All C(H,H,H) groups
2.a Secondary CH2 refined with riding coordinates:
 C3(H3A,H3B), C4(H4A,H4B), C30(H30A,H30B), C28(H28A,H28B), C27(H27A,H27B),
 C26(H26A,H26B), C29(H29A,H29B)
2.b Aromatic/amide H refined with riding coordinates:
 C22(H22), C21(H21), C25(H25), C24(H24), C12(H12)
2.c Idealised Me refined as rotating group:
 C31(H31A,H31B,H31C)
;
_olex2_submission_special_instructions 'No special instructions were received'

loop_
_space_group_symop_operation_xyz
'x, y, z'
'-x, y, -z+1/2'
'x+1/2, y+1/2, z+1/2'
'-x+1/2, y+1/2, -z+1'
'-x, -y, -z'
'x, -y, z-1/2'
'-x+1/2, -y+1/2, -z+1/2'
'x+1/2, -y+1/2, z'

loop_
_atom_site_label
_atom_site_type_symbol
_atom_site_fract_x
_atom_site_fract_y
_atom_site_fract_z
_atom_site_U_iso_or_equiv
_atom_site_adp_type
_atom_site_occupancy
_atom_site_site_symmetry_order
_atom_site_calc_flag
_atom_site_refinement_flags_posn
_atom_site_refinement_flags_adp
_atom_site_refinement_flags_occupancy
_atom_site_disorder_assembly
_atom_site_disorder_group
Sn1 Sn 0.500000 0.34856(2) 0.250000 0.01395(6) Uani 1 2 d S T P . .
Br1 Br 0.28063(2) 0.52603(3) 0.35405(2) 0.02428(7) Uani 1 1 d . . . . .
S1 S 0.32343(3) 0.09701(6) 0.32114(3) 0.01892(12) Uani 1 1 d . . . . .
N1 N 0.37476(10) 0.34343(19) 0.31744(8) 0.0159(4) Uani 1 1 d . . . . .
C2 C 0.47134(12) 0.0570(2) 0.26650(10) 0.0162(4) Uani 1 1 d . . . . .
C3 C 0.44198(13) -0.0793(2) 0.28175(11) 0.0194(5) Uani 1 1 d . . . . .
H3A H 0.388149 -0.094873 0.250723 0.023 Uiso 1 1 calc R U . . .
H3B H 0.439705 -0.072693 0.323958 0.023 Uiso 1 1 calc R U . . .
C10 C 0.38795(12) 0.2128(2) 0.30662(9) 0.0152(4) Uani 1 1 d . . . . .
C22 C 0.64748(13) 0.5182(2) 0.44014(11) 0.0228(5) Uani 1 1 d . . . . .
H22 H 0.648583 0.508850 0.481552 0.027 Uiso 1 1 calc R U . . .
C21 C 0.58880(12) 0.4503(2) 0.38935(11) 0.0202(5) Uani 1 1 d . . . . .
H21 H 0.551086 0.396679 0.397164 0.024 Uiso 1 1 calc R U . . .
C1 C 0.44705(12) 0.1813(2) 0.28083(10) 0.0162(4) Uani 1 1 d . . . . .
C4 C 0.49301(14) -0.2036(2) 0.28107(10) 0.0221(5) Uani 1 1 d . . . . .
H4A H 0.543643 -0.199132 0.317593 0.026 Uiso 1 1 calc R U . . .
H4B H 0.466236 -0.288263 0.284339 0.026 Uiso 1 1 calc R U . . .
C25 C 0.64343(12) 0.5430(2) 0.31679(11) 0.0177(4) Uani 1 1 d . . . . .
H25 H 0.643100 0.551478 0.275584 0.021 Uiso 1 1 calc R U . . .
C24 C 0.70111(12) 0.6112(2) 0.36772(11) 0.0202(5) Uani 1 1 d . . . . .
H24 H 0.738414 0.665924 0.359920 0.024 Uiso 1 1 calc R U . . .
C20 C 0.58594(12) 0.4619(2) 0.32668(10) 0.0153(4) Uani 1 1 d . . . . .
C23 C 0.70447(12) 0.5996(2) 0.43010(11) 0.0203(5) Uani 1 1 d . . . . .
C31 C 1.03196(15) 0.1889(3) 0.54431(13) 0.0358(6) Uani 1 1 d . . . . .
H31A H 1.049289 0.127057 0.519013 0.054 Uiso 1 1 calc R U . . .
H31B H 1.014121 0.136321 0.572324 0.054 Uiso 1 1 calc R U . . .
H31C H 1.075486 0.247348 0.569580 0.054 Uiso 1 1 calc R U . . .
C12 C 0.27694(12) 0.2308(3) 0.34181(10) 0.0210(5) Uani 1 1 d . . . . .
H12 H 0.234054 0.222796 0.354303 0.025 Uiso 1 1 calc R U . . .
C30 C 0.96374(14) 0.2778(3) 0.49992(12) 0.0290(6) Uani 1 1 d . . . . .
H30A H 0.920116 0.218088 0.474333 0.035 Uiso 1 1 calc R U . . .
H30B H 0.981553 0.327952 0.470668 0.035 Uiso 1 1 calc R U . . .
C28 C 0.86818(13) 0.4754(3) 0.49337(11) 0.0225(5) Uani 1 1 d . . . . .
H28A H 0.826443 0.419258 0.462772 0.027 Uiso 1 1 calc R U . . .
H28B H 0.889915 0.533736 0.469130 0.027 Uiso 1 1 calc R U . . .
C27 C 0.83158(13) 0.5670(3) 0.52950(11) 0.0268(5) Uani 1 1 d . . . . .
H27A H 0.873769 0.618346 0.562221 0.032 Uiso 1 1 calc R U . . .
H27B H 0.806330 0.508802 0.551181 0.032 Uiso 1 1 calc R U . . .
C26 C 0.76984(13) 0.6695(3) 0.48609(12) 0.0281(5) Uani 1 1 d . . . . .
H26A H 0.746020 0.718960 0.511603 0.034 Uiso 1 1 calc R U . . .
H26B H 0.796573 0.736651 0.469436 0.034 Uiso 1 1 calc R U . . .
C11 C 0.31286(12) 0.3505(2) 0.33701(10) 0.0172(4) Uani 1 1 d . . . . .
C29 C 0.93362(14) 0.3806(3) 0.53649(11) 0.0255(5) Uani 1 1 d . . . . .
H29A H 0.913691 0.329767 0.564263 0.031 Uiso 1 1 calc R U . . .
H29B H 0.978027 0.436761 0.563740 0.031 Uiso 1 1 calc R U . . .

loop_
_atom_site_aniso_label
_atom_site_aniso_U_11
_atom_site_aniso_U_22
_atom_site_aniso_U_33
_atom_site_aniso_U_23
_atom_site_aniso_U_13
_atom_site_aniso_U_12
Sn1 0.01060(10) 0.01464(11) 0.01754(11) 0.000 0.00647(8) 0.000
Br1 0.02057(12) 0.02849(13) 0.02558(13) -0.00702(10) 0.01090(10) 0.00177(9)
S1 0.0168(3) 0.0222(3) 0.0200(3) 0.0010(2) 0.0095(2) -0.0041(2)
N1 0.0120(8) 0.0210(9) 0.0143(9) 0.0010(8) 0.0046(7) 0.0006(7)
C2 0.0108(10) 0.0193(11) 0.0139(10) 0.0015(9) -0.0002(8) 0.0001(8)
C3 0.0178(11) 0.0187(12) 0.0184(11) 0.0022(9) 0.0035(9) -0.0025(9)
C10 0.0116(9) 0.0211(11) 0.0119(10) 0.0019(9) 0.0034(8) -0.0026(9)
C22 0.0206(11) 0.0291(13) 0.0201(11) -0.0037(10) 0.0096(9) 0.0005(10)
C21 0.0146(10) 0.0217(12) 0.0266(12) -0.0015(10) 0.0103(9) -0.0016(9)
C1 0.0122(9) 0.0195(11) 0.0158(10) 0.0020(9) 0.0044(8) -0.0021(8)
C4 0.0288(12) 0.0147(11) 0.0189(11) 0.0015(9) 0.0051(10) 0.0010(10)
C25 0.0142(10) 0.0163(11) 0.0232(11) 0.0002(9) 0.0079(9) 0.0031(9)
C24 0.0137(10) 0.0166(11) 0.0322(13) -0.0024(10) 0.0109(9) -0.0024(8)
C20 0.0101(9) 0.0148(10) 0.0206(11) -0.0007(9) 0.0052(8) 0.0027(8)
C23 0.0146(10) 0.0192(11) 0.0257(12) -0.0052(10) 0.0063(9) 0.0017(9)
C31 0.0230(13) 0.0415(16) 0.0413(15) 0.0113(13) 0.0108(12) 0.0040(11)
C12 0.0140(10) 0.0342(13) 0.0164(11) -0.0031(10) 0.0077(9) -0.0025(9)
C30 0.0188(11) 0.0378(15) 0.0277(13) 0.0045(12) 0.0060(10) 0.0029(11)
C28 0.0168(11) 0.0308(13) 0.0196(11) -0.0016(10) 0.0066(9) -0.0031(10)
C27 0.0184(11) 0.0400(15) 0.0208(12) -0.0091(11) 0.0064(9) -0.0046(10)
C26 0.0207(12) 0.0288(13) 0.0339(14) -0.0127(11) 0.0097(10) -0.0037(10)
C11 0.0147(10) 0.0230(11) 0.0135(10) -0.0015(9) 0.0050(8) 0.0011(9)
C29 0.0198(11) 0.0352(14) 0.0193(11) 0.0019(10) 0.0053(9) -0.0036(10)

loop_
_atom_type_symbol
_atom_type_description
_atom_type_scat_dispersion_real
_atom_type_scat_dispersion_imag
_atom_type_scat_source
C C 0.0033 0.0016 'International Tables Vol C Tables 4.2.6.8 and 6.1.1.4'
H H 0.0000 0.0000 'International Tables Vol C Tables 4.2.6.8 and 6.1.1.4'
Br Br -0.2901 2.4595 'International Tables Vol C Tables 4.2.6.8 and 6.1.1.4'
N N 0.0061 0.0033 'International Tables Vol C Tables 4.2.6.8 and 6.1.1.4'
S S 0.1246 0.1234 'International Tables Vol C Tables 4.2.6.8 and 6.1.1.4'
Sn Sn -0.6537 1.4246 'International Tables Vol C Tables 4.2.6.8 and 6.1.1.4'

loop_
_geom_angle_atom_site_label_1
_geom_angle_atom_site_label_2
_geom_angle_atom_site_label_3
_geom_angle
_geom_angle_site_symmetry_1
_geom_angle_site_symmetry_3
_geom_angle_publ_flag
C1 Sn1 C1 81.34(11) . 2_655 ?
C20 Sn1 C1 111.84(8) . 2_655 ?
C20 Sn1 C1 114.11(8) . . ?
C20 Sn1 C1 111.84(8) 2_655 . ?
C20 Sn1 C1 114.10(8) 2_655 2_655 ?
C20 Sn1 C20 118.08(11) . 2_655 ?
C12 S1 C10 90.35(11) . . ?
C10 N1 C11 109.80(18) . . ?
C2 C2 C3 119.28(11) 2_655 . ?
C1 C2 C2 118.07(12) . 2_655 ?
C1 C2 C3 122.64(18) . . ?
C2 C3 H3A 108.6 . . ?
C2 C3 H3B 108.6 . . ?
C2 C3 C4 114.52(18) . . ?
H3A C3 H3B 107.6 . . ?
C4 C3 H3A 108.6 . . ?
C4 C3 H3B 108.6 . . ?
N1 C10 S1 113.21(15) . . ?
N1 C10 C1 119.51(18) . . ?
C1 C10 S1 127.12(17) . . ?
C21 C22 H22 119.4 . . ?
C23 C22 H22 119.4 . . ?
C23 C22 C21 121.1(2) . . ?
C22 C21 H21 119.7 . . ?
C22 C21 C20 120.7(2) . . ?
C20 C21 H21 119.7 . . ?
C2 C1 Sn1 111.26(14) . . ?
C2 C1 C10 130.1(2) . . ?
C10 C1 Sn1 118.30(15) . . ?
C3 C4 H4A 109.8 . . ?
C3 C4 H4B 109.8 . . ?
C4 C4 C3 109.30(16) 2_655 . ?
C4 C4 H4A 109.8 2_655 . ?
C4 C4 H4B 109.8 2_655 . ?
H4A C4 H4B 108.3 . . ?
C24 C25 H25 119.7 . . ?
C24 C25 C20 120.7(2) . . ?
C20 C25 H25 119.7 . . ?
C25 C24 H24 119.3 . . ?
C25 C24 C23 121.5(2) . . ?
C23 C24 H24 119.3 . . ?
C21 C20 Sn1 120.43(15) . . ?
C25 C20 Sn1 121.38(16) . . ?
C25 C20 C21 118.1(2) . . ?
C22 C23 C26 120.8(2) . . ?
C24 C23 C22 117.9(2) . . ?
C24 C23 C26 121.3(2) . . ?
H31A C31 H31B 109.5 . . ?
H31A C31 H31C 109.5 . . ?
H31B C31 H31C 109.5 . . ?
C30 C31 H31A 109.5 . . ?
C30 C31 H31B 109.5 . . ?
C30 C31 H31C 109.5 . . ?
S1 C12 H12 125.7 . . ?
C11 C12 S1 108.67(15) . . ?
C11 C12 H12 125.7 . . ?
C31 C30 H30A 109.1 . . ?
C31 C30 H30B 109.1 . . ?
C31 C30 C29 112.7(2) . . ?
H30A C30 H30B 107.8 . . ?
C29 C30 H30A 109.1 . . ?
C29 C30 H30B 109.1 . . ?
H28A C28 H28B 107.6 . . ?
C27 C28 H28A 108.8 . . ?
C27 C28 H28B 108.8 . . ?
C29 C28 H28A 108.8 . . ?
C29 C28 H28B 108.8 . . ?
C29 C28 C27 114.00(19) . . ?
C28 C27 H27A 108.9 . . ?
C28 C27 H27B 108.9 . . ?
C28 C27 C26 113.57(19) . . ?
H27A C27 H27B 107.7 . . ?
C26 C27 H27A 108.9 . . ?
C26 C27 H27B 108.9 . . ?
C23 C26 C27 112.8(2) . . ?
C23 C26 H26A 109.0 . . ?
C23 C26 H26B 109.0 . . ?
C27 C26 H26A 109.0 . . ?
C27 C26 H26B 109.0 . . ?
H26A C26 H26B 107.8 . . ?
N1 C11 Br1 118.27(16) . . ?
C12 C11 Br1 123.76(16) . . ?
C12 C11 N1 118.0(2) . . ?
C30 C29 H29A 108.8 . . ?
C30 C29 H29B 108.8 . . ?
C28 C29 C30 113.91(19) . . ?
C28 C29 H29A 108.8 . . ?
C28 C29 H29B 108.8 . . ?
H29A C29 H29B 107.7 . . ?

loop_
_geom_bond_atom_site_label_1
_geom_bond_atom_site_label_2
_geom_bond_distance
_geom_bond_site_symmetry_2
_geom_bond_publ_flag
Sn1 C1 2.133(2) 2_655 ?
Sn1 C1 2.133(2) . ?
Sn1 C20 2.131(2) 2_655 ?
Sn1 C20 2.131(2) . ?
Br1 C11 1.883(2) . ?
S1 C10 1.743(2) . ?
S1 C12 1.706(2) . ?
N1 C10 1.326(3) . ?
N1 C11 1.362(3) . ?
C2 C2 1.498(4) 2_655 ?
C2 C3 1.510(3) . ?
C2 C1 1.362(3) . ?
C3 H3A 0.9700 . ?
C3 H3B 0.9700 . ?
C3 C4 1.523(3) . ?
C10 C1 1.440(3) . ?
C22 H22 0.9300 . ?
C22 C21 1.391(3) . ?
C22 C23 1.389(3) . ?
C21 H21 0.9300 . ?
C21 C20 1.398(3) . ?
C4 C4 1.517(4) 2_655 ?
C4 H4A 0.9700 . ?
C4 H4B 0.9700 . ?
C25 H25 0.9300 . ?
C25 C24 1.386(3) . ?
C25 C20 1.393(3) . ?
C24 H24 0.9300 . ?
C24 C23 1.388(3) . ?
C23 C26 1.517(3) . ?
C31 H31A 0.9600 . ?
C31 H31B 0.9600 . ?
C31 H31C 0.9600 . ?
C31 C30 1.522(3) . ?
C12 H12 0.9300 . ?
C12 C11 1.354(3) . ?
C30 H30A 0.9700 . ?
C30 H30B 0.9700 . ?
C30 C29 1.523(3) . ?
C28 H28A 0.9700 . ?
C28 H28B 0.9700 . ?
C28 C27 1.521(3) . ?
C28 C29 1.519(3) . ?
C27 H27A 0.9700 . ?
C27 H27B 0.9700 . ?
C27 C26 1.533(3) . ?
C26 H26A 0.9700 . ?
C26 H26B 0.9700 . ?
C29 H29A 0.9700 . ?
C29 H29B 0.9700 . ?

loop_
_geom_torsion_atom_site_label_1
_geom_torsion_atom_site_label_2
_geom_torsion_atom_site_label_3
_geom_torsion_atom_site_label_4
_geom_torsion
_geom_torsion_site_symmetry_1
_geom_torsion_site_symmetry_2
_geom_torsion_site_symmetry_3
_geom_torsion_site_symmetry_4
_geom_torsion_publ_flag
S1 C10 C1 Sn1 167.29(11) . . . . ?
S1 C10 C1 C2 -5.7(3) . . . . ?
S1 C12 C11 Br1 179.09(11) . . . . ?
S1 C12 C11 N1 0.5(2) . . . . ?
N1 C10 C1 Sn1 -7.7(3) . . . . ?
N1 C10 C1 C2 179.3(2) . . . . ?
C2 C2 C3 C4 18.4(3) 2_655 . . . ?
C2 C2 C1 Sn1 0.3(3) 2_655 . . . ?
C2 C2 C1 C10 173.7(2) 2_655 . . . ?
C2 C3 C4 C4 -50.3(3) . . . 2_655 ?
C3 C2 C1 Sn1 -178.83(15) . . . . ?
C3 C2 C1 C10 -5.4(4) . . . . ?
C10 S1 C12 C11 -0.52(17) . . . . ?
C10 N1 C11 Br1 -178.82(14) . . . . ?
C10 N1 C11 C12 -0.1(3) . . . . ?
C22 C21 C20 Sn1 176.49(17) . . . . ?
C22 C21 C20 C25 0.1(3) . . . . ?
C22 C23 C26 C27 70.9(3) . . . . ?
C21 C22 C23 C24 0.0(3) . . . . ?
C21 C22 C23 C26 -178.0(2) . . . . ?
C1 C2 C3 C4 -162.5(2) . . . . ?
C25 C24 C23 C22 -0.6(3) . . . . ?
C25 C24 C23 C26 177.4(2) . . . . ?
C24 C25 C20 Sn1 -177.09(15) . . . . ?
C24 C25 C20 C21 -0.7(3) . . . . ?
C24 C23 C26 C27 -107.1(3) . . . . ?
C20 C25 C24 C23 1.0(3) . . . . ?
C23 C22 C21 C20 0.3(3) . . . . ?
C31 C30 C29 C28 177.2(2) . . . . ?
C12 S1 C10 N1 0.48(17) . . . . ?
C12 S1 C10 C1 -174.81(19) . . . . ?
C28 C27 C26 C23 54.2(3) . . . . ?
C27 C28 C29 C30 173.5(2) . . . . ?
C11 N1 C10 S1 -0.3(2) . . . . ?
C11 N1 C10 C1 175.41(18) . . . . ?
C29 C28 C27 C26 175.9(2) . . . . ?
